data_4067240
loop_
_publ_author_name
'Gutschank, Benjamin'
'Schulz, Stephan'
'Bl\"aser, Dieter'
'Boese, Roland'
'W\"olper, Christoph'

_publ_section_title
;
 Synthesis, Structure, and Reactivity of a Tetranuclear Amidinato Zinc
 Hydride Complex
;
_journal_issue 22
_journal_name_full Organometallics
_journal_page_first 6133
_journal_paper_doi 10.1021/om100966d
_journal_volume 29
_journal_year 2010
_chemical_formula_sum 'C29 H60 N8 Zn4'
_chemical_formula_weight 782.33
_chemical_name_systematic
; 
 ? 
;
_space_group_IT_number 15
_symmetry_cell_setting monoclinic
_symmetry_space_group_name_Hall '-C 2yc'
_symmetry_space_group_name_H-M 'C 1 2/c 1'
_atom_sites_solution_hydrogens geom
_atom_sites_solution_primary direct
_atom_sites_solution_secondary difmap
_audit_creation_method SHELXL-97
_cell_angle_alpha 90.00
_cell_angle_beta 97.395(7)
_cell_angle_gamma 90.00
_cell_formula_units_Z 4
_cell_length_a 11.1432(14)
_cell_length_b 18.004(2)
_cell_length_c 17.722(2)
_cell_measurement_reflns_used 7629
_cell_measurement_temperature 100(2)
_cell_measurement_theta_max 28.49
_cell_measurement_theta_min 2.34
_cell_volume 3525.9(7)
_computing_cell_refinement 'BRUKER D8 KAPPA APEX 2 Vers. 3.0-2009'
_computing_data_collection 'BRUKER D8 KAPPA APEX 2 Vers. 3.0-2009'
_computing_data_reduction 'BRUKER D8 KAPPA APEX 2 Vers. 3.0-2009'
_computing_molecular_graphics 'BRUKER AXS SHELXTL (c) 2008 / Vers. 2008/4'
_computing_publication_material 'BRUKER AXS SHELXTL (c) 2008 / Vers. 2008/4'
_computing_structure_refinement 'BRUKER AXS SHELXTL (c) 2008 / Vers. 2008/4'
_computing_structure_solution 'BRUKER D8 KAPPA APEX 2 Vers. 3.0-2009'
_diffrn_ambient_temperature 100(2)
_diffrn_detector_area_resol_mean 512
_diffrn_measured_fraction_theta_full 0.972
_diffrn_measured_fraction_theta_max 0.972
_diffrn_measurement_device_type
; 
 Bruker D8 KAPPA series II with APEX II area detector system
;
_diffrn_measurement_method
;
 Data collection strategy APEX 2/COSMO
;
_diffrn_radiation_monochromator 'Triumph graphite'
_diffrn_radiation_source 'fine-focus sealed tube'
_diffrn_radiation_type MoK\a
_diffrn_radiation_wavelength 0.71073
_diffrn_reflns_av_R_equivalents 0.0000
_diffrn_reflns_av_sigmaI/netI 0.0184
_diffrn_reflns_limit_h_max 14
_diffrn_reflns_limit_h_min -14
_diffrn_reflns_limit_k_max 23
_diffrn_reflns_limit_k_min 0
_diffrn_reflns_limit_l_max 23
_diffrn_reflns_limit_l_min 0
_diffrn_reflns_number 4168
_diffrn_reflns_theta_full 28.09
_diffrn_reflns_theta_max 28.09
_diffrn_reflns_theta_min 2.16
_exptl_absorpt_coefficient_mu 2.719
_exptl_absorpt_correction_T_max 0.49
_exptl_absorpt_correction_T_min 0.43
_exptl_absorpt_correction_type multi-scan
_exptl_absorpt_process_details
; 
 BRUKER AXS SMART APEX 2 Vers. 3.0-2009
 R.H. Blessing, Acta Cryst. (1995) A51 33-38 
;
_exptl_crystal_colour colourless
_exptl_crystal_density_diffrn 1.474
_exptl_crystal_density_method 'not measured'
_exptl_crystal_description block
_exptl_crystal_F_000 1640
_exptl_crystal_size_max 0.28
_exptl_crystal_size_mid 0.22
_exptl_crystal_size_min 0.15
_refine_diff_density_max 0.415
_refine_diff_density_min -0.366
_refine_diff_density_rms 0.073
_refine_ls_extinction_method none
_refine_ls_goodness_of_fit_ref 1.140
_refine_ls_hydrogen_treatment mixed
_refine_ls_matrix_type full
_refine_ls_number_parameters 191
_refine_ls_number_reflns 4168
_refine_ls_number_restraints 0
_refine_ls_restrained_S_all 1.140
_refine_ls_R_factor_all 0.0293
_refine_ls_R_factor_gt 0.0246
_refine_ls_shift/su_max 0.001
_refine_ls_shift/su_mean 0.000
_refine_ls_structure_factor_coef Fsqd
_refine_ls_weighting_details 'calc w=1/[\s^2^(Fo^2^)+(0.0101P)^2^+12.0464P] where P=(Fo^2^+2Fc^2^)/3'
_refine_ls_weighting_scheme calc
_refine_ls_wR_factor_gt 0.0568
_refine_ls_wR_factor_ref 0.0582
_reflns_number_gt 3771
_reflns_number_total 4168
_reflns_threshold_expression >2sigma(I)
_cod_data_source_file om100966d_si_001.cif
_cod_data_source_block bg_069a_m
_cod_original_cell_volume 3526.0(7)
_cod_original_sg_symbol_H-M C2/c
_cod_database_code 4067240

loop_
_symmetry_equiv_pos_as_xyz
'x, y, z'
'-x, y, -z+1/2'
'x+1/2, y+1/2, z'
'-x+1/2, y+1/2, -z+1/2'
'-x, -y, -z'
'x, -y, z-1/2'
'-x+1/2, -y+1/2, -z'
'x+1/2, -y+1/2, z-1/2'

loop_
_atom_site_label
_atom_site_type_symbol
_atom_site_fract_x
_atom_site_fract_y
_atom_site_fract_z
_atom_site_U_iso_or_equiv
_atom_site_adp_type
_atom_site_occupancy
_atom_site_symmetry_multiplicity
_atom_site_calc_flag
_atom_site_refinement_flags
Zn1 Zn 0.31208(2) 0.272357(12) 0.320143(13) 0.01064(6) Uani 1 1 d .
H1 H 0.221(3) 0.3052(17) 0.3605(17) 0.040(9) Uiso 1 1 d .
Zn2 Zn 0.27698(2) 0.149050(13) 0.193175(13) 0.01114(6) Uani 1 1 d .
H2 H 0.168(2) 0.1089(15) 0.1592(15) 0.027(7) Uiso 1 1 d .
N1 N 0.49819(15) 0.30154(9) 0.34312(9) 0.0098(3) Uani 1 1 d .
N2 N 0.30600(15) 0.26677(9) 0.19894(9) 0.0101(3) Uani 1 1 d .
N3 N 0.44687(15) 0.12048(9) 0.15861(9) 0.0104(3) Uani 1 1 d .
N4 N 0.33670(15) 0.15508(9) 0.31254(9) 0.0101(3) Uani 1 1 d .
C1 C 0.53227(19) 0.35448(11) 0.40618(11) 0.0145(4) Uani 1 1 d .
H1A H 0.6178 0.3707 0.4050 0.017 Uiso 1 1 d R
C2 C 0.4502(2) 0.42211(13) 0.39589(14) 0.0243(5) Uani 1 1 d .
H2A H 0.4596 0.4465 0.3476 0.036 Uiso 1 1 d R
H2B H 0.4722 0.4569 0.4379 0.036 Uiso 1 1 d R
H2C H 0.3659 0.4065 0.3955 0.036 Uiso 1 1 d R
C3 C 0.5233(2) 0.31542(14) 0.48108(13) 0.0247(5) Uani 1 1 d .
H3A H 0.4402 0.2982 0.4822 0.037 Uiso 1 1 d R
H3B H 0.5455 0.3501 0.5232 0.037 Uiso 1 1 d R
H3C H 0.5785 0.2728 0.4862 0.037 Uiso 1 1 d R
C4 C 0.22047(18) 0.31885(11) 0.15512(11) 0.0127(4) Uani 1 1 d .
H4A H 0.2352 0.3191 0.1006 0.015 Uiso 1 1 d R
C5 C 0.09196(19) 0.29215(12) 0.16053(13) 0.0184(4) Uani 1 1 d .
H5A H 0.0811 0.2422 0.1386 0.028 Uiso 1 1 d R
H5B H 0.0340 0.3263 0.1324 0.028 Uiso 1 1 d R
H5C H 0.0782 0.2908 0.2140 0.028 Uiso 1 1 d R
C6 C 0.2360(2) 0.39723(12) 0.18735(13) 0.0193(4) Uani 1 1 d .
H6A H 0.2094 0.3986 0.2379 0.029 Uiso 1 1 d R
H6B H 0.1872 0.4319 0.1535 0.029 Uiso 1 1 d R
H6C H 0.3214 0.4116 0.1913 0.029 Uiso 1 1 d R
C7 C 0.44542(19) 0.05910(11) 0.10326(11) 0.0127(4) Uani 1 1 d .
H7A H 0.5291 0.0516 0.0899 0.015 Uiso 1 1 d R
C8 C 0.4043(2) -0.01154(11) 0.13910(13) 0.0176(4) Uani 1 1 d .
H8A H 0.4605 -0.0235 0.1847 0.026 Uiso 1 1 d R
H8B H 0.4030 -0.0525 0.1026 0.026 Uiso 1 1 d R
H8C H 0.3229 -0.0043 0.1532 0.026 Uiso 1 1 d R
C9 C 0.36106(14) 0.07905(8) 0.03136(8) 0.0206(5) Uani 1 1 d .
H9A H 0.2785 0.0851 0.0438 0.031 Uiso 1 1 d R
H9B H 0.3626 0.0393 -0.0063 0.031 Uiso 1 1 d R
H9C H 0.3880 0.1256 0.0103 0.031 Uiso 1 1 d R
C10 C 0.27799(14) 0.10958(8) 0.36762(8) 0.0140(4) Uani 1 1 d R
H10A H 0.3083 0.0574 0.3664 0.017 Uiso 1 1 d R
C11 C 0.3064(2) 0.13971(12) 0.44844(12) 0.0185(4) Uani 1 1 d .
H11A H 0.3942 0.1440 0.4617 0.028 Uiso 1 1 d R
H11B H 0.2741 0.1057 0.4840 0.028 Uiso 1 1 d R
H11C H 0.2690 0.1887 0.4515 0.028 Uiso 1 1 d R
C12 C 0.14220(19) 0.11003(13) 0.34342(13) 0.0208(5) Uani 1 1 d .
H12A H 0.1134 0.1614 0.3383 0.031 Uiso 1 1 d R
H12B H 0.1016 0.0844 0.3819 0.031 Uiso 1 1 d R
H12C H 0.1240 0.0845 0.2944 0.031 Uiso 1 1 d R
C13 C 0.5000 0.21073(14) 0.2500 0.0081(5) Uani 1 2 d S
C14 C 0.57431(17) 0.26649(10) 0.30483(11) 0.0093(4) Uani 1 1 d .
C15 C 0.45705(17) 0.15524(10) 0.30866(10) 0.0088(4) Uani 1 1 d .

loop_
_atom_site_aniso_label
_atom_site_aniso_U_11
_atom_site_aniso_U_22
_atom_site_aniso_U_33
_atom_site_aniso_U_23
_atom_site_aniso_U_13
_atom_site_aniso_U_12
Zn1 0.01062(12) 0.01073(11) 0.01093(11) -0.00048(8) 0.00270(9) 0.00128(8)
Zn2 0.00908(12) 0.01178(11) 0.01221(11) -0.00124(8) 0.00005(8) -0.00105(8)
N1 0.0105(8) 0.0095(7) 0.0090(7) -0.0022(6) -0.0007(6) -0.0007(6)
N2 0.0089(8) 0.0109(8) 0.0105(8) 0.0014(6) 0.0010(6) 0.0021(6)
N3 0.0107(8) 0.0103(7) 0.0101(8) -0.0014(6) 0.0014(6) 0.0004(6)
N4 0.0094(8) 0.0100(7) 0.0112(8) 0.0011(6) 0.0019(6) -0.0005(6)
C1 0.0152(10) 0.0147(9) 0.0136(9) -0.0055(8) 0.0019(8) -0.0019(8)
C2 0.0249(13) 0.0170(10) 0.0302(13) -0.0102(9) 0.0007(10) 0.0027(9)
C3 0.0328(14) 0.0287(12) 0.0124(10) -0.0047(9) 0.0017(9) -0.0027(10)
C4 0.0100(9) 0.0158(9) 0.0120(9) 0.0034(7) 0.0001(7) 0.0050(7)
C5 0.0090(10) 0.0222(11) 0.0234(11) 0.0035(9) -0.0010(8) 0.0034(8)
C6 0.0218(11) 0.0144(10) 0.0219(11) 0.0011(8) 0.0035(9) 0.0051(8)
C7 0.0145(10) 0.0113(9) 0.0122(9) -0.0043(7) 0.0015(8) -0.0006(7)
C8 0.0198(11) 0.0114(9) 0.0209(11) -0.0019(8) 0.0001(9) -0.0010(8)
C9 0.0270(13) 0.0214(11) 0.0120(10) -0.0018(8) -0.0023(9) 0.0018(9)
C10 0.0137(10) 0.0130(9) 0.0163(10) 0.0031(8) 0.0058(8) -0.0006(8)
C11 0.0211(11) 0.0206(11) 0.0151(10) 0.0032(8) 0.0067(9) 0.0032(9)
C12 0.0119(10) 0.0260(12) 0.0252(12) 0.0053(9) 0.0045(9) -0.0032(9)
C13 0.0064(12) 0.0089(12) 0.0094(12) 0.000 0.0025(10) 0.000
C14 0.0109(9) 0.0079(8) 0.0087(8) 0.0017(7) 0.0002(7) 0.0001(7)
C15 0.0117(9) 0.0070(8) 0.0073(8) -0.0012(6) 0.0000(7) -0.0003(7)

loop_
_atom_type_symbol
_atom_type_description
_atom_type_scat_dispersion_real
_atom_type_scat_dispersion_imag
_atom_type_scat_source
C C 0.0033 0.0016 'International Tables Vol C Tables 4.2.6.8 and 6.1.1.4'
H H 0.0000 0.0000 'International Tables Vol C Tables 4.2.6.8 and 6.1.1.4'
Zn Zn 0.2839 1.4301 'International Tables Vol C Tables 4.2.6.8 and 6.1.1.4'
N N 0.0061 0.0033 'International Tables Vol C Tables 4.2.6.8 and 6.1.1.4'

loop_
_geom_angle_atom_site_label_1
_geom_angle_atom_site_label_2
_geom_angle_atom_site_label_3
_geom_angle
_geom_angle_site_symmetry_1
_geom_angle_site_symmetry_3
H1 Zn1 N1 122.5(12) . .
H1 Zn1 N4 122.7(12) . .
N1 Zn1 N4 97.25(6) . .
H1 Zn1 N2 125.6(12) . .
N1 Zn1 N2 96.19(6) . .
N4 Zn1 N2 83.00(6) . .
H1 Zn1 Zn2 127.7(12) . .
N1 Zn1 Zn2 109.83(4) . .
N4 Zn1 Zn2 42.54(4) . .
N2 Zn1 Zn2 42.75(4) . .
H2 Zn2 N3 118.6(10) . .
H2 Zn2 N4 124.5(10) . .
N3 Zn2 N4 97.01(6) . .
H2 Zn2 N2 128.0(11) . .
N3 Zn2 N2 96.80(6) . .
N4 Zn2 N2 82.92(6) . .
H2 Zn2 Zn1 131.2(10) . .
N3 Zn2 Zn1 110.06(5) . .
N4 Zn2 Zn1 42.50(4) . .
N2 Zn2 Zn1 42.71(4) . .
C14 N1 C1 125.39(17) . .
C14 N1 Zn1 117.44(13) . .
C1 N1 Zn1 116.90(12) . .
C14 N2 C4 123.46(16) 2_655 .
C14 N2 Zn1 98.42(12) 2_655 .
C4 N2 Zn1 115.49(12) . .
C14 N2 Zn2 97.95(12) 2_655 .
C4 N2 Zn2 121.14(13) . .
Zn1 N2 Zn2 94.54(6) . .
C15 N3 C7 126.20(16) 2_655 .
C15 N3 Zn2 117.66(13) 2_655 .
C7 N3 Zn2 116.00(12) . .
C15 N4 C10 123.85(16) . .
C15 N4 Zn1 97.91(12) . .
C10 N4 Zn1 115.59(11) . .
C15 N4 Zn2 97.72(11) . .
C10 N4 Zn2 120.92(11) . .
Zn1 N4 Zn2 94.96(6) . .
N1 C1 C3 108.83(17) . .
N1 C1 C2 109.47(17) . .
C3 C1 C2 111.73(18) . .
N2 C4 C6 110.79(17) . .
N2 C4 C5 108.25(16) . .
C6 C4 C5 109.30(17) . .
N3 C7 C8 109.09(16) . .
N3 C7 C9 109.36(15) . .
C8 C7 C9 111.10(16) . .
N4 C10 C12 108.53(14) . .
N4 C10 C11 111.36(14) . .
C12 C10 C11 109.97(15) . .
C14 C13 C14 99.8(2) 2_655 .
C14 C13 C15 100.42(10) 2_655 2_655
C14 C13 C15 130.05(10) . 2_655
C14 C13 C15 130.06(10) 2_655 .
C14 C13 C15 100.42(10) . .
C15 C13 C15 100.4(2) 2_655 .
N1 C14 N2 137.27(18) . 2_655
N1 C14 C13 107.74(15) . .
N2 C14 C13 114.99(15) 2_655 .
N3 C15 N4 137.44(18) 2_655 .
N3 C15 C13 107.32(14) 2_655 .
N4 C15 C13 115.24(15) . .

loop_
_geom_bond_atom_site_label_1
_geom_bond_atom_site_label_2
_geom_bond_distance
_geom_bond_site_symmetry_2
Zn1 H1 1.45(3) .
Zn1 N1 2.1273(17) .
Zn1 N4 2.1357(16) .
Zn1 N2 2.1428(16) .
Zn1 Zn2 3.1494(4) .
Zn2 H2 1.47(3) .
Zn2 N3 2.1266(16) .
Zn2 N4 2.1372(17) .
Zn2 N2 2.1445(17) .
N1 C14 1.314(2) .
N1 C1 1.481(2) .
N2 C14 1.344(2) 2_655
N2 C4 1.483(2) .
N3 C15 1.309(3) 2_655
N3 C7 1.476(2) .
N4 C15 1.352(2) .
N4 C10 1.489(2) .
C1 C3 1.517(3) .
C1 C2 1.519(3) .
C4 C6 1.524(3) .
C4 C5 1.525(3) .
C7 C8 1.519(3) .
C7 C9 1.526(3) .
C10 C12 1.519(3) .
C10 C11 1.526(3) .
C13 C14 1.559(2) 2_655
C13 C14 1.559(2) .
C13 C15 1.561(2) 2_655
C13 C15 1.561(2) .
C14 N2 1.344(2) 2_655
C15 N3 1.309(3) 2_655
